data_9005596
loop_
_publ_author_name
'Lavina, B.'
'Koneva, A.'
'Della Giusta, A.'

_publ_section_title
;
 Cation distribution and cooling rates of Cr-substituted Mg-Al spinel
 from the Olkhon metamorphic complex, Russia
 Sample: T4-2I
;
_journal_name_full 'European Journal of Mineralogy'
_journal_page_first 435
_journal_page_last 441
_journal_volume 15
_journal_year 2003
_chemical_compound_source 'Olkhon metamorphic complex, Russia'
_chemical_formula_sum 'Al1.868 Cr0.133 Mg0.99 O4 Zn0.008'
_chemical_name_mineral Spinel
_space_group_IT_number 227
_symmetry_space_group_name_Hall '-F 4vw 2vw 3'
_symmetry_space_group_name_H-M 'F d -3 m :2'
_cell_angle_alpha 90
_cell_angle_beta 90
_cell_angle_gamma 90
_cell_length_a 8.1044
_cell_length_b 8.1044
_cell_length_c 8.1044
_cell_formula_units_Z 8
_cell_volume 532.308
_database_code_amcsd 0006986
_exptl_crystal_density_diffrn 3.641
_cod_original_cell_volume 532.307
_cod_original_sg_symbol_H-M 'F d 3 m'
_cod_original_formula_sum 'Al1.868 Mg.99 Zn.008 Cr.133 O4'
_cod_database_code 9005596

loop_
_space_group_symop_operation_xyz
x,y,z
x,1/2+y,1/2+z
1/2+x,y,1/2+z
1/2+x,1/2+y,z
3/4+z,1/2-x,1/4+y
3/4+z,-x,3/4+y
1/4+z,1/2-x,3/4+y
1/4+z,-x,1/4+y
3/4-y,1/2+z,1/4-x
3/4-y,+z,3/4-x
1/4-y,1/2+z,3/4-x
1/4-y,+z,1/4-x
3/4+x,1/2-y,1/4+z
3/4+x,-y,3/4+z
1/4+x,1/2-y,3/4+z
1/4+x,-y,1/4+z
3/4-z,1/2+x,1/4-y
3/4-z,+x,3/4-y
1/4-z,1/2+x,3/4-y
1/4-z,+x,1/4-y
3/4+y,1/2-z,1/4+x
3/4+y,-z,3/4+x
1/4+y,1/2-z,3/4+x
1/4+y,-z,1/4+x
3/4-x,1/2+y,1/4-z
3/4-x,+y,3/4-z
1/4-x,1/2+y,3/4-z
1/4-x,+y,1/4-z
1/2+x,3/4-z,1/4-y
1/2+x,1/4-z,3/4-y
+x,3/4-z,3/4-y
+x,1/4-z,1/4-y
1/2-z,3/4+y,1/4+x
1/2-z,1/4+y,3/4+x
-z,3/4+y,3/4+x
-z,1/4+y,1/4+x
1/2+y,3/4-x,1/4-z
1/2+y,1/4-x,3/4-z
+y,3/4-x,3/4-z
+y,1/4-x,1/4-z
1/2-x,3/4+z,1/4+y
1/2-x,1/4+z,3/4+y
-x,3/4+z,3/4+y
-x,1/4+z,1/4+y
1/2+z,3/4-y,1/4-x
1/2+z,1/4-y,3/4-x
+z,3/4-y,3/4-x
+z,1/4-y,1/4-x
1/2-y,3/4+x,1/4+z
1/2-y,1/4+x,3/4+z
-y,3/4+x,3/4+z
-y,1/4+x,1/4+z
x,1/2+z,1/2+y
x,+z,+y
1/2+x,1/2+z,+y
1/2+x,+z,1/2+y
-z,1/2-y,1/2-x
-z,-y,-x
1/2-z,1/2-y,-x
1/2-z,-y,1/2-x
y,1/2+x,1/2+z
y,+x,+z
1/2+y,1/2+x,+z
1/2+y,+x,1/2+z
-x,1/2-z,1/2-y
-x,-z,-y
1/2-x,1/2-z,-y
1/2-x,-z,1/2-y
z,1/2+y,1/2+x
z,+y,+x
1/2+z,1/2+y,+x
1/2+z,+y,1/2+x
-y,1/2-x,1/2-z
-y,-x,-z
1/2-y,1/2-x,-z
1/2-y,-x,1/2-z
3/4+z,1/4+x,1/2-y
3/4+z,3/4+x,-y
1/4+z,1/4+x,-y
1/4+z,3/4+x,1/2-y
3/4-y,1/4-z,1/2+x
3/4-y,3/4-z,+x
1/4-y,1/4-z,+x
1/4-y,3/4-z,1/2+x
3/4+x,1/4+y,1/2-z
3/4+x,3/4+y,-z
1/4+x,1/4+y,-z
1/4+x,3/4+y,1/2-z
3/4-z,1/4-x,1/2+y
3/4-z,3/4-x,+y
1/4-z,1/4-x,+y
1/4-z,3/4-x,1/2+y
3/4+y,1/4+z,1/2-x
3/4+y,3/4+z,-x
1/4+y,1/4+z,-x
1/4+y,3/4+z,1/2-x
3/4-x,1/4-y,1/2+z
3/4-x,3/4-y,+z
1/4-x,1/4-y,+z
1/4-x,3/4-y,1/2+z
-z,3/4+x,3/4+y
-z,1/4+x,1/4+y
1/2-z,3/4+x,1/4+y
1/2-z,1/4+x,3/4+y
y,3/4-z,3/4-x
y,1/4-z,1/4-x
1/2+y,3/4-z,1/4-x
1/2+y,1/4-z,3/4-x
-x,3/4+y,3/4+z
-x,1/4+y,1/4+z
1/2-x,3/4+y,1/4+z
1/2-x,1/4+y,3/4+z
z,3/4-x,3/4-y
z,1/4-x,1/4-y
1/2+z,3/4-x,1/4-y
1/2+z,1/4-x,3/4-y
-y,3/4+z,3/4+x
-y,1/4+z,1/4+x
1/2-y,3/4+z,1/4+x
1/2-y,1/4+z,3/4+x
x,3/4-y,3/4-z
x,1/4-y,1/4-z
1/2+x,3/4-y,1/4-z
1/2+x,1/4-y,3/4-z
1/4-x,1/2+z,3/4-y
1/4-x,+z,1/4-y
3/4-x,1/2+z,1/4-y
3/4-x,+z,3/4-y
1/4+z,1/2-y,3/4+x
1/4+z,-y,1/4+x
3/4+z,1/2-y,1/4+x
3/4+z,-y,3/4+x
1/4-y,1/2+x,3/4-z
1/4-y,+x,1/4-z
3/4-y,1/2+x,1/4-z
3/4-y,+x,3/4-z
1/4+x,1/2-z,3/4+y
1/4+x,-z,1/4+y
3/4+x,1/2-z,1/4+y
3/4+x,-z,3/4+y
1/4-z,1/2+y,3/4-x
1/4-z,+y,1/4-x
3/4-z,1/2+y,1/4-x
3/4-z,+y,3/4-x
1/4+y,1/2-x,3/4+z
1/4+y,-x,1/4+z
3/4+y,1/2-x,1/4+z
3/4+y,-x,3/4+z
3/4-x,3/4-z,y
3/4-x,1/4-z,1/2+y
1/4-x,3/4-z,1/2+y
1/4-x,1/4-z,y
3/4+z,3/4+y,-x
3/4+z,1/4+y,1/2-x
1/4+z,3/4+y,1/2-x
1/4+z,1/4+y,-x
3/4-y,3/4-x,z
3/4-y,1/4-x,1/2+z
1/4-y,3/4-x,1/2+z
1/4-y,1/4-x,z
3/4+x,3/4+z,-y
3/4+x,1/4+z,1/2-y
1/4+x,3/4+z,1/2-y
1/4+x,1/4+z,-y
3/4-z,3/4-y,x
3/4-z,1/4-y,1/2+x
1/4-z,3/4-y,1/2+x
1/4-z,1/4-y,x
3/4+y,3/4+x,-z
3/4+y,1/4+x,1/2-z
1/4+y,3/4+x,1/2-z
1/4+y,1/4+x,-z
-z,-x,-y
-z,1/2-x,1/2-y
1/2-z,-x,1/2-y
1/2-z,1/2-x,-y
y,z,x
y,1/2+z,1/2+x
1/2+y,z,1/2+x
1/2+y,1/2+z,x
-x,-y,-z
-x,1/2-y,1/2-z
1/2-x,-y,1/2-z
1/2-x,1/2-y,-z
z,x,y
z,1/2+x,1/2+y
1/2+z,x,1/2+y
1/2+z,1/2+x,y
-y,-z,-x
-y,1/2-z,1/2-x
1/2-y,-z,1/2-x
1/2-y,1/2-z,-x

loop_
_atom_site_label
_atom_site_fract_x
_atom_site_fract_y
_atom_site_fract_z
_atom_site_occupancy
_atom_site_U_iso_or_equiv
AlT 0.12500 0.12500 0.12500 0.12200 0.04170
MgT 0.12500 0.12500 0.12500 0.87000 0.04170
ZnT 0.12500 0.12500 0.12500 0.00800 0.04170
AlM 0.50000 0.50000 0.50000 0.87300 0.03620
MgM 0.50000 0.50000 0.50000 0.06000 0.03620
CrM 0.50000 0.50000 0.50000 0.06650 0.03620
O 0.26337 0.26337 0.26337 1.00000 0.04480

loop_
_cod_related_entry_id
_cod_related_entry_database
_cod_related_entry_code
1 AMCSD 0006986
